data_2241780
loop_
_publ_author_name
'Subasri, S.'
'Timiri, Ajay Kumar'
'Barji, Nayan Sinha'
'Venkatesh, Jayaprakash'
'Vijayan, Viswanathan'
'Velmurugan, Devadasan'

_publ_section_title
;
 Crystal structures of
 2-[(4,6-diaminopyrimidin-2-yl)sulfanyl]-<i>N</i>-(3-nitrophenyl)acetamide
 monohydrate and
 <i>N</i>-(2-chlorophenyl)-2-[(4,6-diaminopyrimidin-2-yl)sulfanyl]acetamide
;
_journal_coeditor_code SU5311
_journal_issue 8
_journal_name_full 'Acta Crystallographica Section E'
_journal_page_first 1171
_journal_page_last 1175
_journal_paper_doi 10.1107/S2056989016011658
_journal_volume 72
_journal_year 2016
_chemical_formula_iupac 'C12 H12 N6 O3 S, H2 O'
_chemical_formula_moiety 'C12 H12 N6 O3 S, H2 O'
_chemical_formula_sum 'C12 H14 N6 O4 S'
_chemical_formula_weight 338.35
_chemical_name_systematic
;
2-[(4,6-Diaminopyrimidin-2-yl)sulfanyl]-<i>N</i>-(3-nitrophenyl)acetamide
monohydrate
;
_space_group_crystal_system orthorhombic
_space_group_IT_number 33
_space_group_name_Hall 'P 2c -2n'
_space_group_name_H-M_alt 'P n a 21'
_symmetry_space_group_name_Hall 'P 2c -2n'
_symmetry_space_group_name_H-M 'P n a 21'
_atom_sites_solution_hydrogens mixed
_atom_sites_solution_primary direct
_atom_sites_solution_secondary difmap
_audit_creation_method SHELXL-2014/6
_cell_angle_alpha 90
_cell_angle_beta 90
_cell_angle_gamma 90
_cell_formula_units_Z 4
_cell_length_a 7.23260(10)
_cell_length_b 14.3442(2)
_cell_length_c 14.0940(3)
_cell_measurement_reflns_used 3265
_cell_measurement_temperature 293(2)
_cell_measurement_theta_max 28.317
_cell_measurement_theta_min 2.026
_cell_volume 1462.19(4)
_computing_cell_refinement
;
SAINT (Bruker, 2008)
;
_computing_data_collection
;
APEX2 (Bruker, 2008)
;
_computing_data_reduction
;
SAINT (Bruker, 2008)
;
_computing_molecular_graphics
;
Mercury (Macrae <i>et al.</i>,  2008) and PLATON (Spek, 2009)
;
_computing_publication_material
;
SHELXL2014 (Sheldrick, 2015) and PLATON (Spek, 2009)
;
_computing_structure_refinement
;
SHELXL2014 (Sheldrick, 2015)
;
_computing_structure_solution
;
SHELXS97 (Sheldrick, 2008)
;
_diffrn_ambient_temperature 293(2)
_diffrn_measured_fraction_theta_full 0.999
_diffrn_measured_fraction_theta_max 0.999
_diffrn_measurement_device_type 'Bruker SMART APEXII area-detector'
_diffrn_measurement_method '\w and \f scans'
_diffrn_radiation_type MoK\a
_diffrn_radiation_wavelength 0.71073
_diffrn_reflns_av_R_equivalents 0.0207
_diffrn_reflns_limit_h_max 9
_diffrn_reflns_limit_h_min -5
_diffrn_reflns_limit_k_max 19
_diffrn_reflns_limit_k_min -18
_diffrn_reflns_limit_l_max 18
_diffrn_reflns_limit_l_min -15
_diffrn_reflns_number 7912
_diffrn_reflns_theta_full 25.242
_diffrn_reflns_theta_max 28.317
_diffrn_reflns_theta_min 2.026
_exptl_absorpt_coefficient_mu 0.253
_exptl_absorpt_correction_T_max 0.845
_exptl_absorpt_correction_T_min 0.785
_exptl_absorpt_correction_type multi-scan
_exptl_absorpt_process_details
;
(<i>SADABS</i>; Bruker, 2008)
;
_exptl_crystal_colour colourless
_exptl_crystal_density_diffrn 1.537
_exptl_crystal_description block
_exptl_crystal_F_000 704
_exptl_crystal_size_max 0.30
_exptl_crystal_size_mid 0.25
_exptl_crystal_size_min 0.20
_refine_diff_density_max 0.159
_refine_diff_density_min -0.169
_refine_ls_abs_structure_details
;
Flack x determined using 1217 quotients
[(<i>I</i>^+^)-(<i>I</i>^-^)]/[(<i>I</i>^+^)+(<i>I</i>^-^)]
(Parsons <i>et al.</i>,  2013)
;
_refine_ls_abs_structure_Flack 0.07(3)
_refine_ls_extinction_coef 0.0039(10)
_refine_ls_extinction_expression Fc^*^=kFc[1+0.001xFc^2^\l^3^/sin(2\q)]^-1/4^
_refine_ls_extinction_method SHELXL
_refine_ls_goodness_of_fit_ref 1.039
_refine_ls_hydrogen_treatment mixed
_refine_ls_matrix_type full
_refine_ls_number_parameters 229
_refine_ls_number_reflns 3265
_refine_ls_number_restraints 1
_refine_ls_restrained_S_all 1.039
_refine_ls_R_factor_all 0.0304
_refine_ls_R_factor_gt 0.0271
_refine_ls_shift/su_max 0.001
_refine_ls_shift/su_mean 0.000
_refine_ls_structure_factor_coef Fsqd
_refine_ls_weighting_details 'w=1/[\s^2^(Fo^2^)+(0.0396P)^2^+0.1263P] where P=(Fo^2^+2Fc^2^)/3'
_refine_ls_weighting_scheme calc
_refine_ls_wR_factor_gt 0.0671
_refine_ls_wR_factor_ref 0.0693
_reflns_number_gt 3034
_reflns_number_total 3265
_reflns_threshold_expression 'I > 2\s(I)'
_cod_data_source_file su5311sup1.cif
_cod_data_source_block I
_cod_database_code 2241780
_shelx_space_group_comment
;
The symmetry employed for this shelxl refinement is uniquely defined
by the following loop, which should always be used as a source of
symmetry information in preference to the above space-group names.
They are only intended as comments.
;
_shelxl_version_number 2014/6

loop_
_space_group_symop_operation_xyz
'x, y, z'
'-x, -y, z+1/2'
'-x+1/2, y+1/2, z+1/2'
'x+1/2, -y+1/2, z'

loop_
_atom_site_type_symbol
_atom_site_label
_atom_site_fract_x
_atom_site_fract_y
_atom_site_fract_z
_atom_site_U_iso_or_equiv
_atom_site_adp_type
_atom_site_calc_flag
_atom_site_occupancy
S S1 0.12955(8) 0.37215(3) 0.66439(4) 0.03810(14) Uani d 1
O O1 0.2112(3) 0.32497(11) 0.42274(13) 0.0555(5) Uani d 1
O O2 0.4515(3) 0.40381(12) 0.13791(14) 0.0570(5) Uani d 1
O O3 0.4586(3) 0.53670(14) 0.06709(14) 0.0602(5) Uani d 1
N N1 -0.0426(3) 0.69929(14) 0.58998(15) 0.0483(5) Uani d 1
H H1A -0.112(3) 0.6759(19) 0.550(2) 0.039(7) Uiso d 1
H H1B -0.049(4) 0.7564(18) 0.601(2) 0.048(7) Uiso d 1
N N2 0.2912(3) 0.62828(15) 0.87403(16) 0.0473(5) Uani d 1
H H2A 0.343(4) 0.587(2) 0.902(2) 0.052(9) Uiso d 1
H H2B 0.303(4) 0.683(2) 0.891(2) 0.058(8) Uiso d 1
N N3 0.2016(2) 0.51355(12) 0.77054(12) 0.0346(4) Uani d 1
N N4 0.0368(2) 0.54948(11) 0.62840(12) 0.0327(4) Uani d 1
N N5 0.1324(3) 0.47612(12) 0.44843(13) 0.0361(4) Uani d 1
H H5 0.081(4) 0.5115(19) 0.490(2) 0.050(7) Uiso d 1
N N6 0.4308(3) 0.48792(13) 0.13678(13) 0.0404(4) Uani d 1
C C1 0.0378(3) 0.64158(12) 0.65303(16) 0.0351(4) Uani d 1
C C2 0.1209(3) 0.67214(15) 0.73550(15) 0.0386(5) Uani d 1
H H2 0.1206 0.7349 0.7522 0.046 Uiso calc 1
C C3 0.2048(3) 0.60567(14) 0.79264(17) 0.0359(4) Uani d 1
C C4 0.1191(3) 0.49297(13) 0.68900(14) 0.0318(4) Uani d 1
C C5 0.0093(3) 0.36034(14) 0.55277(16) 0.0369(5) Uani d 1
H H5A -0.0345 0.2967 0.5466 0.044 Uiso calc 1
H H5B -0.0979 0.4010 0.5532 0.044 Uiso calc 1
C C6 0.1278(3) 0.38380(14) 0.46763(15) 0.0350(4) Uani d 1
C C7 0.2255(3) 0.52300(13) 0.37571(15) 0.0327(4) Uani d 1
C C8 0.2440(4) 0.61934(14) 0.38488(18) 0.0418(5) Uani d 1
H H8 0.2021 0.6488 0.4396 0.050 Uiso calc 1
C C9 0.3239(4) 0.67138(15) 0.31366(19) 0.0471(6) Uani d 1
H H9 0.3368 0.7355 0.3211 0.057 Uiso calc 1
C C10 0.3850(3) 0.62925(15) 0.23135(18) 0.0418(5) Uani d 1
H H10 0.4364 0.6640 0.1823 0.050 Uiso calc 1
C C11 0.3670(3) 0.53390(15) 0.22449(15) 0.0339(4) Uani d 1
C C12 0.2907(3) 0.47907(13) 0.29473(15) 0.0331(4) Uani d 1
H H12 0.2832 0.4147 0.2880 0.040 Uiso calc 1
O O1W 0.7494(3) 0.61566(15) 0.42859(15) 0.0615(5) Uani d 1
H H1WA 0.7637 0.5885 0.3748 0.092 Uiso d 1
H H1WB 0.6377 0.6003 0.4521 0.092 Uiso d 1

loop_
_atom_site_aniso_label
_atom_site_aniso_U_11
_atom_site_aniso_U_22
_atom_site_aniso_U_33
_atom_site_aniso_U_12
_atom_site_aniso_U_13
_atom_site_aniso_U_23
S1 0.0581(3) 0.0259(2) 0.0302(2) -0.00098(19) -0.0040(2) 0.0025(2)
O1 0.0851(13) 0.0319(8) 0.0494(11) 0.0075(8) 0.0205(9) -0.0010(7)
O2 0.0763(12) 0.0476(9) 0.0470(11) 0.0082(9) 0.0072(9) -0.0122(8)
O3 0.0765(12) 0.0711(12) 0.0328(9) -0.0071(10) 0.0107(9) 0.0022(9)
N1 0.0692(15) 0.0309(9) 0.0448(12) 0.0072(9) -0.0120(11) -0.0024(8)
N2 0.0644(14) 0.0385(11) 0.0390(12) -0.0024(10) -0.0091(10) -0.0079(9)
N3 0.0424(9) 0.0331(8) 0.0283(9) -0.0021(7) 0.0003(7) -0.0017(7)
N4 0.0427(9) 0.0278(7) 0.0278(8) -0.0008(7) 0.0018(7) -0.0007(6)
N5 0.0507(11) 0.0288(8) 0.0287(9) 0.0018(7) 0.0073(8) -0.0020(7)
N6 0.0394(9) 0.0484(10) 0.0336(10) -0.0015(8) -0.0007(8) -0.0030(8)
C1 0.0408(10) 0.0297(8) 0.0349(11) 0.0008(7) 0.0066(9) -0.0008(8)
C2 0.0517(13) 0.0281(9) 0.0360(11) -0.0036(9) 0.0036(10) -0.0058(8)
C3 0.0396(10) 0.0362(9) 0.0320(11) -0.0049(9) 0.0062(8) -0.0038(8)
C4 0.0378(10) 0.0285(9) 0.0290(11) -0.0033(8) 0.0059(8) -0.0007(7)
C5 0.0467(11) 0.0319(10) 0.0322(11) -0.0077(8) -0.0008(9) -0.0009(8)
C6 0.0446(12) 0.0303(9) 0.0302(11) -0.0013(8) -0.0024(9) -0.0007(7)
C7 0.0395(11) 0.0295(9) 0.0292(10) -0.0005(8) -0.0003(8) 0.0008(8)
C8 0.0561(13) 0.0317(10) 0.0376(12) 0.0005(9) 0.0074(10) -0.0035(9)
C9 0.0664(15) 0.0280(9) 0.0469(13) -0.0015(10) 0.0084(12) 0.0025(9)
C10 0.0500(13) 0.0350(11) 0.0404(13) -0.0008(9) 0.0078(11) 0.0076(9)
C11 0.0360(10) 0.0369(10) 0.0288(10) 0.0026(9) -0.0001(8) -0.0002(8)
C12 0.0380(10) 0.0301(8) 0.0311(10) -0.0006(8) -0.0011(8) -0.0003(8)
O1W 0.0706(12) 0.0695(12) 0.0444(11) -0.0050(9) -0.0003(10) -0.0118(9)

loop_
_atom_type_symbol
_atom_type_description
_atom_type_scat_dispersion_real
_atom_type_scat_dispersion_imag
_atom_type_scat_source
C C 0.0033 0.0016 'International Tables Vol C Tables 4.2.6.8 and 6.1.1.4'
H H 0.0000 0.0000 'International Tables Vol C Tables 4.2.6.8 and 6.1.1.4'
N N 0.0061 0.0033 'International Tables Vol C Tables 4.2.6.8 and 6.1.1.4'
O O 0.0106 0.0060 'International Tables Vol C Tables 4.2.6.8 and 6.1.1.4'
S S 0.1246 0.1234 'International Tables Vol C Tables 4.2.6.8 and 6.1.1.4'

loop_
_geom_angle_atom_site_label_1
_geom_angle_atom_site_label_2
_geom_angle_atom_site_label_3
_geom_angle
C4 S1 C5 104.01(9)
C1 N1 H1A 117.8(18)
C1 N1 H1B 120(2)
H1A N1 H1B 120(3)
C3 N2 H2A 117(2)
C3 N2 H2B 121(2)
H2A N2 H2B 121(3)
C4 N3 C3 114.97(18)
C4 N4 C1 115.30(18)
C6 N5 C7 129.02(18)
C6 N5 H5 115.5(19)
C7 N5 H5 115.1(19)
O2 N6 O3 123.9(2)
O2 N6 C11 118.11(18)
O3 N6 C11 117.96(18)
N1 C1 N4 115.1(2)
N1 C1 C2 123.28(19)
N4 C1 C2 121.57(19)
C1 C2 C3 117.44(19)
C1 C2 H2 121.3
C3 C2 H2 121.3
N2 C3 N3 116.0(2)
N2 C3 C2 122.1(2)
N3 C3 C2 121.9(2)
N4 C4 N3 128.79(18)
N4 C4 S1 119.62(15)
N3 C4 S1 111.59(15)
C6 C5 S1 113.43(15)
C6 C5 H5A 108.9
S1 C5 H5A 108.9
C6 C5 H5B 108.9
S1 C5 H5B 108.9
H5A C5 H5B 107.7
O1 C6 N5 124.3(2)
O1 C6 C5 122.68(19)
N5 C6 C5 113.01(18)
C12 C7 C8 119.6(2)
C12 C7 N5 123.27(17)
C8 C7 N5 117.05(19)
C9 C8 C7 120.6(2)
C9 C8 H8 119.7
C7 C8 H8 119.7
C8 C9 C10 120.6(2)
C8 C9 H9 119.7
C10 C9 H9 119.7
C11 C10 C9 117.6(2)
C11 C10 H10 121.2
C9 C10 H10 121.2
C10 C11 C12 123.6(2)
C10 C11 N6 118.26(19)
C12 C11 N6 118.14(18)
C11 C12 C7 117.89(17)
C11 C12 H12 121.1
C7 C12 H12 121.1
H1WA O1W H1WB 108.8

loop_
_geom_bond_atom_site_label_1
_geom_bond_atom_site_label_2
_geom_bond_distance
S1 C4 1.769(2)
S1 C5 1.805(2)
O1 C6 1.215(3)
O2 N6 1.216(2)
O3 N6 1.223(3)
N1 C1 1.347(3)
N1 H1A 0.83(3)
N1 H1B 0.84(3)
N2 C3 1.346(3)
N2 H2A 0.80(3)
N2 H2B 0.83(3)
N3 C4 1.328(3)
N3 C3 1.358(3)
N4 C4 1.319(3)
N4 C1 1.366(2)
N5 C6 1.352(3)
N5 C7 1.398(3)
N5 H5 0.86(3)
N6 C11 1.475(3)
C1 C2 1.380(3)
C2 C3 1.388(3)
C2 H2 0.9300
C5 C6 1.512(3)
C5 H5A 0.9700
C5 H5B 0.9700
C7 C12 1.386(3)
C7 C8 1.394(3)
C8 C9 1.378(3)
C8 H8 0.9300
C9 C10 1.381(3)
C9 H9 0.9300
C10 C11 1.377(3)
C10 H10 0.9300
C11 C12 1.380(3)
C12 H12 0.9300
O1W H1WA 0.8582
O1W H1WB 0.9004

loop_
_geom_hbond_atom_site_label_D
_geom_hbond_atom_site_label_H
_geom_hbond_atom_site_label_A
_geom_hbond_site_symmetry_A
_geom_hbond_distance_DH
_geom_hbond_distance_HA
_geom_hbond_distance_DA
_geom_hbond_angle_DHA
N5 H5 N4 . 0.86(3) 2.05(3) 2.832(3) 151(3)
C12 H12 O1 . 0.93 2.35 2.911(3) 118
N1 H1A O1W 1_455 0.83(3) 2.16(3) 2.979(3) 170(2)
N1 H1B O2 3 0.84(3) 2.29(3) 3.082(3) 159(3)
N2 H2A O3 1_556 0.80(3) 2.58(3) 3.255(3) 143(3)
N2 H2B O1 3 0.83(3) 2.09(3) 2.904(3) 170(3)
O1W H1WA N3 2_664 0.86 2.09 2.919(3) 162
O1W H1WB O3 2_665 0.90 2.64 3.294(3) 130

loop_
_geom_torsion_atom_site_label_1
_geom_torsion_atom_site_label_2
_geom_torsion_atom_site_label_3
_geom_torsion_atom_site_label_4
_geom_torsion
C4 N4 C1 N1 178.57(19)
C4 N4 C1 C2 0.5(3)
N1 C1 C2 C3 -177.6(2)
N4 C1 C2 C3 0.3(3)
C4 N3 C3 N2 -178.7(2)
C4 N3 C3 C2 2.5(3)
C1 C2 C3 N2 179.3(2)
C1 C2 C3 N3 -1.9(3)
C1 N4 C4 N3 0.3(3)
C1 N4 C4 S1 -179.23(14)
C3 N3 C4 N4 -1.7(3)
C3 N3 C4 S1 177.82(16)
C5 S1 C4 N4 -0.85(19)
C5 S1 C4 N3 179.56(14)
C4 S1 C5 C6 81.31(16)
C7 N5 C6 O1 1.4(4)
C7 N5 C6 C5 -179.6(2)
S1 C5 C6 O1 94.8(2)
S1 C5 C6 N5 -84.2(2)
C6 N5 C7 C12 18.1(3)
C6 N5 C7 C8 -164.9(2)
C12 C7 C8 C9 1.0(4)
N5 C7 C8 C9 -176.0(2)
C7 C8 C9 C10 0.8(4)
C8 C9 C10 C11 -1.5(4)
C9 C10 C11 C12 0.5(3)
C9 C10 C11 N6 179.7(2)
O2 N6 C11 C10 164.8(2)
O3 N6 C11 C10 -15.6(3)
O2 N6 C11 C12 -15.9(3)
O3 N6 C11 C12 163.6(2)
C10 C11 C12 C7 1.3(3)
N6 C11 C12 C7 -177.94(17)
C8 C7 C12 C11 -2.0(3)
N5 C7 C12 C11 174.86(19)

_cod_database_fobs_code 2241780
